data_4506357
loop_
_publ_author_name
'Lu, Wen-Guan'
'Zhong, Di-Chang'
'Jiang, Long'
'Lu, Tong-Bu'

_publ_section_title
;
 Lanthanide Coordination Polymers Constructed from
 Imidazole-4,5-Dicarboxylate and Sulfate: Syntheses, Structural Diversity,
 and Photoluminescent Properties
;
_journal_issue 7
_journal_name_full 'Crystal Growth &amp; Design'
_journal_page_first 3675
_journal_paper_doi 10.1021/cg300476e
_journal_volume 12
_journal_year 2012
_chemical_formula_sum 'C10 H8 N4 O14 S Yb2'
_chemical_formula_weight 786.34
_chemical_name_systematic
; 
 ? 
;
_space_group_IT_number 15
_symmetry_cell_setting monoclinic
_symmetry_space_group_name_Hall '-C 2yc'
_symmetry_space_group_name_H-M 'C 1 2/c 1'
_atom_sites_solution_hydrogens geom
_atom_sites_solution_primary direct
_atom_sites_solution_secondary difmap
_audit_creation_method SHELXL-97
_cell_angle_alpha 90.00
_cell_angle_beta 106.016(5)
_cell_angle_gamma 90.00
_cell_formula_units_Z 4
_cell_length_a 21.0206(10)
_cell_length_b 6.5588(4)
_cell_length_c 12.8661(6)
_cell_measurement_reflns_used 3312
_cell_measurement_temperature 123(2)
_cell_measurement_theta_max 62.12
_cell_measurement_theta_min 2.98
_cell_volume 1705.00(16)
_computing_cell_refinement 'Bruker FRAMBO'
_computing_data_collection 'Bruker FRAMBO'
_computing_data_reduction 'Bruker SAINT'
_computing_molecular_graphics 'Bruker SHELXTL'
_computing_publication_material 'Bruker SHELXTL'
_computing_structure_refinement 'SHELXL-97 (Sheldrick, 1997)'
_computing_structure_solution 'SHELXS-97 (Sheldrick, 1990)'
_diffrn_ambient_temperature 123(2)
_diffrn_measured_fraction_theta_full 0.990
_diffrn_measured_fraction_theta_max 0.990
_diffrn_measurement_device_type 'multiwire proportional'
_diffrn_measurement_method 'phi and omega scans'
_diffrn_radiation_monochromator graphite
_diffrn_radiation_source 'fine-focus sealed tube'
_diffrn_radiation_type MoK\a
_diffrn_radiation_wavelength 0.71073
_diffrn_reflns_av_R_equivalents 0.0278
_diffrn_reflns_av_sigmaI/netI 0.0345
_diffrn_reflns_limit_h_max 26
_diffrn_reflns_limit_h_min -26
_diffrn_reflns_limit_k_max 8
_diffrn_reflns_limit_k_min -4
_diffrn_reflns_limit_l_max 16
_diffrn_reflns_limit_l_min -16
_diffrn_reflns_number 4832
_diffrn_reflns_theta_full 26.99
_diffrn_reflns_theta_max 26.99
_diffrn_reflns_theta_min 3.27
_diffrn_standards_decay_% 0
_diffrn_standards_interval_count 0
_diffrn_standards_number 0
_exptl_absorpt_coefficient_mu 11.117
_exptl_absorpt_correction_T_max 0.4027
_exptl_absorpt_correction_T_min 0.3052
_exptl_absorpt_correction_type multi-scan
_exptl_absorpt_process_details SADABS
_exptl_crystal_colour colorless
_exptl_crystal_density_diffrn 3.063
_exptl_crystal_density_method 'not measured'
_exptl_crystal_description block
_exptl_crystal_F_000 1456
_exptl_crystal_size_max 0.14
_exptl_crystal_size_mid 0.12
_exptl_crystal_size_min 0.10
_refine_diff_density_max 0.724
_refine_diff_density_min -1.132
_refine_diff_density_rms 0.184
_refine_ls_extinction_method none
_refine_ls_goodness_of_fit_ref 1.022
_refine_ls_hydrogen_treatment mixed
_refine_ls_matrix_type full
_refine_ls_number_parameters 150
_refine_ls_number_reflns 1843
_refine_ls_number_restraints 4
_refine_ls_restrained_S_all 1.021
_refine_ls_R_factor_all 0.0256
_refine_ls_R_factor_gt 0.0198
_refine_ls_shift/su_max 0.001
_refine_ls_shift/su_mean 0.000
_refine_ls_structure_factor_coef Fsqd
_refine_ls_weighting_details 'calc w=1/[\s^2^(Fo^2^)+(0.0210P)^2^+0.0000P] where P=(Fo^2^+2Fc^2^)/3'
_refine_ls_weighting_scheme calc
_refine_ls_wR_factor_gt 0.0424
_refine_ls_wR_factor_ref 0.0431
_reflns_number_gt 1529
_reflns_number_total 1843
_reflns_threshold_expression >2sigma(I)
_cod_data_source_file cg300476e_si_013.cif
_cod_data_source_block 08010928yb
_cod_depositor_comments
;
The following automatic conversions were performed:

'_symmetry_cell_setting' value 'Monoclinic' changed to 'monoclinic'
according to /home/saulius/struct/CIF-dictionaries/cif_core.dic
dictionary named 'cif_core.dic' version 2.4.1 from 2010-06-29.

Automatic conversion script
Id: cif_fix_values 1891 2012-01-12 08:04:46Z andrius 
;
_cod_original_cell_volume 1705.00(15)
_cod_original_sg_symbol_H-M C2/c
_cod_database_code 4506357

loop_
_symmetry_equiv_pos_as_xyz
'x, y, z'
'-x, y, -z+1/2'
'x+1/2, y+1/2, z'
'-x+1/2, y+1/2, -z+1/2'
'-x, -y, -z'
'x, -y, z-1/2'
'-x+1/2, -y+1/2, -z'
'x+1/2, -y+1/2, z-1/2'

loop_
_atom_site_label
_atom_site_type_symbol
_atom_site_fract_x
_atom_site_fract_y
_atom_site_fract_z
_atom_site_U_iso_or_equiv
_atom_site_adp_type
_atom_site_occupancy
_atom_site_symmetry_multiplicity
_atom_site_calc_flag
_atom_site_refinement_flags
Yb1 Yb 0.145180(8) 0.07801(3) 0.285367(12) 0.00797(6) Uani 1 1 d .
S1 S 0.0000 0.0308(3) 0.2500 0.0134(3) Uani 1 2 d S
O4 O 0.17080(14) -0.0559(5) 0.1371(2) 0.0135(7) Uani 1 1 d .
O6 O -0.04189(14) -0.0921(5) 0.3001(2) 0.0212(7) Uani 1 1 d .
N2 N 0.10576(16) 0.2943(6) 0.1190(2) 0.0115(8) Uani 1 1 d .
O5 O 0.04727(14) 0.1592(6) 0.3305(2) 0.0233(8) Uani 1 1 d .
C4 C 0.13050(18) 0.2326(8) 0.0347(3) 0.0103(9) Uani 1 1 d .
C5 C 0.1614(2) 0.0287(7) 0.0446(3) 0.0107(9) Uani 1 1 d .
C3 C 0.0836(2) 0.4802(7) 0.0933(3) 0.0135(9) Uani 1 1 d .
H3 H 0.0633 0.5620 0.1362 0.016 Uiso 1 1 calc R
N1 N 0.09314(18) 0.5401(6) -0.0011(3) 0.0137(8) Uani 1 1 d D
O3 O 0.17624(15) -0.0578(5) -0.0314(2) 0.0141(7) Uani 1 1 d .
C1 C 0.15170(19) 0.4142(7) -0.1336(3) 0.0093(8) Uani 1 1 d .
C2 C 0.1238(2) 0.3846(7) -0.0394(3) 0.0114(9) Uani 1 1 d .
O1 O 0.16018(15) 0.5910(5) -0.1621(2) 0.0142(7) Uani 1 1 d .
O2 O 0.16749(15) 0.2587(5) -0.1780(2) 0.0159(7) Uani 1 1 d .
O1W O 0.25730(14) 0.1018(5) 0.3202(2) 0.0155(7) Uani 1 1 d D
H1 H 0.084(2) 0.657(4) -0.031(3) 0.023 Uiso 1 1 d D
H1A H 0.2758(19) 0.215(4) 0.347(3) 0.023 Uiso 1 1 d D
H1B H 0.2782(19) 0.058(6) 0.276(3) 0.023 Uiso 1 1 d D

loop_
_atom_site_aniso_label
_atom_site_aniso_U_11
_atom_site_aniso_U_22
_atom_site_aniso_U_33
_atom_site_aniso_U_23
_atom_site_aniso_U_13
_atom_site_aniso_U_12
Yb1 0.01209(9) 0.00609(10) 0.00712(9) -0.00025(9) 0.00497(6) -0.00010(8)
S1 0.0116(7) 0.0126(9) 0.0178(7) 0.000 0.0068(6) 0.000
O4 0.0208(15) 0.0138(19) 0.0068(12) 0.0009(13) 0.0055(11) 0.0033(14)
O6 0.0167(15) 0.020(2) 0.0297(17) 0.0095(17) 0.0113(14) 0.0022(15)
N2 0.0125(16) 0.014(2) 0.0091(15) -0.0016(16) 0.0056(13) -0.0007(16)
O5 0.0142(15) 0.033(2) 0.0247(16) -0.0197(17) 0.0082(13) -0.0049(15)
C4 0.0085(17) 0.014(2) 0.0079(17) -0.0031(19) 0.0014(14) -0.0038(18)
C5 0.014(2) 0.010(3) 0.0069(18) 0.0041(18) 0.0013(16) -0.0025(17)
C3 0.013(2) 0.014(3) 0.015(2) -0.0031(19) 0.0056(17) 0.0049(18)
N1 0.0192(19) 0.010(2) 0.0134(17) 0.0015(16) 0.0065(15) 0.0016(16)
O3 0.0274(16) 0.0104(18) 0.0058(13) -0.0015(13) 0.0070(12) 0.0052(14)
C1 0.0101(18) 0.010(2) 0.0082(17) 0.004(2) 0.0027(15) 0.0009(19)
C2 0.0134(19) 0.009(2) 0.0110(18) -0.0032(18) 0.0020(16) -0.0052(17)
O1 0.0226(15) 0.0096(18) 0.0096(13) 0.0029(14) 0.0033(12) 0.0037(14)
O2 0.0288(15) 0.0077(18) 0.0169(13) 0.0014(15) 0.0156(13) 0.0014(15)
O1W 0.0147(14) 0.0150(19) 0.0195(15) -0.0056(15) 0.0092(12) -0.0045(14)

loop_
_atom_type_symbol
_atom_type_description
_atom_type_scat_dispersion_real
_atom_type_scat_dispersion_imag
_atom_type_scat_source
C C 0.0033 0.0016 'International Tables Vol C Tables 4.2.6.8 and 6.1.1.4'
H H 0.0000 0.0000 'International Tables Vol C Tables 4.2.6.8 and 6.1.1.4'
N N 0.0061 0.0033 'International Tables Vol C Tables 4.2.6.8 and 6.1.1.4'
O O 0.0106 0.0060 'International Tables Vol C Tables 4.2.6.8 and 6.1.1.4'
S S 0.1246 0.1234 'International Tables Vol C Tables 4.2.6.8 and 6.1.1.4'
Yb Yb -0.3850 5.5486 'International Tables Vol C Tables 4.2.6.8 and 6.1.1.4'

loop_
_geom_angle_atom_site_label_1
_geom_angle_atom_site_label_2
_geom_angle_atom_site_label_3
_geom_angle
_geom_angle_site_symmetry_1
_geom_angle_site_symmetry_3
O1 Yb1 O3 76.71(11) 6_566 6_556
O1 Yb1 O1W 79.92(12) 6_566 .
O3 Yb1 O1W 79.31(11) 6_556 .
O1 Yb1 O2 149.46(11) 6_566 6_556
O3 Yb1 O2 75.22(11) 6_556 6_556
O1W Yb1 O2 83.28(12) . 6_556
O1 Yb1 O4 124.64(11) 6_566 .
O3 Yb1 O4 140.77(11) 6_556 .
O1W Yb1 O4 73.88(11) . .
O2 Yb1 O4 73.67(10) 6_556 .
O1 Yb1 O5 76.63(12) 6_566 .
O3 Yb1 O5 77.11(11) 6_556 .
O1W Yb1 O5 149.88(11) . .
O2 Yb1 O5 108.22(12) 6_556 .
O4 Yb1 O5 135.64(10) . .
O1 Yb1 O6 127.59(11) 6_566 2
O3 Yb1 O6 114.22(11) 6_556 2
O1W Yb1 O6 150.51(11) . 2
O2 Yb1 O6 75.81(11) 6_556 2
O4 Yb1 O6 80.35(10) . 2
O5 Yb1 O6 58.61(11) . 2
O1 Yb1 N2 72.50(11) 6_566 .
O3 Yb1 N2 148.35(12) 6_556 .
O1W Yb1 N2 102.06(11) . .
O2 Yb1 N2 136.42(11) 6_556 .
O4 Yb1 N2 66.78(11) . .
O5 Yb1 N2 88.70(11) . .
O6 Yb1 N2 80.16(11) 2 .
O1 Yb1 S1 101.38(8) 6_566 .
O3 Yb1 S1 98.15(8) 6_556 .
O1W Yb1 S1 176.85(8) . .
O2 Yb1 S1 94.28(8) 6_556 .
O4 Yb1 S1 107.41(7) . .
O5 Yb1 S1 29.48(8) . .
O6 Yb1 S1 29.34(8) 2 .
N2 Yb1 S1 81.09(8) . .
O6 S1 O6 113.4(3) . 2
O6 S1 O5 111.85(18) . .
O6 S1 O5 104.54(17) 2 .
O6 S1 O5 104.54(17) . 2
O6 S1 O5 111.85(18) 2 2
O5 S1 O5 110.9(3) . 2
O6 S1 Yb1 134.78(13) . .
O6 S1 Yb1 53.84(12) 2 .
O5 S1 Yb1 51.17(12) . .
O5 S1 Yb1 120.60(13) 2 .
O6 S1 Yb1 53.84(12) . 2
O6 S1 Yb1 134.78(13) 2 2
O5 S1 Yb1 120.60(13) . 2
O5 S1 Yb1 51.17(12) 2 2
Yb1 S1 Yb1 168.06(6) . 2
C5 O4 Yb1 126.6(3) . .
S1 O6 Yb1 96.83(16) . 2
C3 N2 C4 104.9(4) . .
C3 N2 Yb1 138.5(3) . .
C4 N2 Yb1 113.3(3) . .
S1 O5 Yb1 99.35(15) . .
C2 C4 N2 110.2(4) . .
C2 C4 C5 133.1(4) . .
N2 C4 C5 116.6(4) . .
O3 C5 O4 121.8(4) . .
O3 C5 C4 123.1(4) . .
O4 C5 C4 115.1(4) . .
N2 C3 N1 111.5(4) . .
N2 C3 H3 124.2 . .
N1 C3 H3 124.2 . .
C3 N1 C2 108.1(4) . .
C3 N1 H1 127(3) . .
C2 N1 H1 125(3) . .
C5 O3 Yb1 141.4(3) . 6
O1 C1 O2 123.0(4) . .
O1 C1 C2 118.7(4) . .
O2 C1 C2 118.3(4) . .
C4 C2 N1 105.2(4) . .
C4 C2 C1 132.4(4) . .
N1 C2 C1 121.5(4) . .
C1 O1 Yb1 163.7(3) . 6_565
C1 O2 Yb1 144.5(3) . 6
Yb1 O1W H1A 118(3) . .
Yb1 O1W H1B 123(3) . .
H1A O1W H1B 107.3(16) . .

loop_
_geom_bond_atom_site_label_1
_geom_bond_atom_site_label_2
_geom_bond_distance
_geom_bond_site_symmetry_2
Yb1 O1 2.270(3) 6_566
Yb1 O3 2.270(3) 6_556
Yb1 O1W 2.280(3) .
Yb1 O2 2.280(3) 6_556
Yb1 O4 2.295(3) .
Yb1 O5 2.349(3) .
Yb1 O6 2.419(3) 2
Yb1 N2 2.511(3) .
Yb1 S1 2.9749(3) .
S1 O6 1.468(3) .
S1 O6 1.468(3) 2
S1 O5 1.484(3) .
S1 O5 1.484(3) 2
S1 Yb1 2.9749(3) 2
O4 C5 1.279(5) .
O6 Yb1 2.419(3) 2
N2 C3 1.314(6) .
N2 C4 1.387(5) .
C4 C2 1.359(6) .
C4 C5 1.477(6) .
C5 O3 1.242(5) .
C3 N1 1.344(6) .
C3 H3 0.9500 .
N1 C2 1.368(6) .
N1 H1 0.855(10) .
O3 Yb1 2.270(3) 6
C1 O1 1.244(5) .
C1 O2 1.258(5) .
C1 C2 1.498(5) .
O1 Yb1 2.270(3) 6_565
O2 Yb1 2.280(3) 6
O1W H1A 0.863(10) .
O1W H1B 0.859(10) .

loop_
_geom_hbond_atom_site_label_D
_geom_hbond_atom_site_label_H
_geom_hbond_atom_site_label_A
_geom_hbond_distance_DH
_geom_hbond_distance_HA
_geom_hbond_distance_DA
_geom_hbond_angle_DHA
_geom_hbond_site_symmetry_A
N1 H1 O5 0.855(10) 2.11(2) 2.891(5) 151(4) 6_565
O1W H1A O4 0.863(10) 1.856(19) 2.677(4) 158(4) 4
O1W H1B O2 0.859(10) 2.26(4) 2.877(4) 128(3) 7

loop_
_geom_torsion_atom_site_label_1
_geom_torsion_atom_site_label_2
_geom_torsion_atom_site_label_3
_geom_torsion_atom_site_label_4
_geom_torsion
_geom_torsion_site_symmetry_1
_geom_torsion_site_symmetry_4
O1 Yb1 S1 O6 -116.1(2) 6_566 .
O3 Yb1 S1 O6 -38.1(2) 6_556 .
O1W Yb1 S1 O6 -1.9(16) . .
O2 Yb1 S1 O6 37.5(2) 6_556 .
O4 Yb1 S1 O6 111.8(2) . .
O5 Yb1 S1 O6 -82.8(3) . .
O6 Yb1 S1 O6 88.1(4) 2 .
N2 Yb1 S1 O6 173.9(2) . .
O1 Yb1 S1 O6 155.76(18) 6_566 2
O3 Yb1 S1 O6 -126.24(19) 6_556 2
O1W Yb1 S1 O6 -90.0(16) . 2
O2 Yb1 S1 O6 -50.58(18) 6_556 2
O4 Yb1 S1 O6 23.63(19) . 2
O5 Yb1 S1 O6 -170.9(3) . 2
N2 Yb1 S1 O6 85.76(19) . 2
O1 Yb1 S1 O5 -33.3(2) 6_566 .
O3 Yb1 S1 O5 44.7(2) 6_556 .
O1W Yb1 S1 O5 80.9(16) . .
O2 Yb1 S1 O5 120.3(2) 6_556 .
O4 Yb1 S1 O5 -165.5(2) . .
O6 Yb1 S1 O5 170.9(3) 2 .
N2 Yb1 S1 O5 -103.3(2) . .
O1 Yb1 S1 O5 59.84(19) 6_566 2
O3 Yb1 S1 O5 137.8(2) 6_556 2
O1W Yb1 S1 O5 174.1(16) . 2
O2 Yb1 S1 O5 -146.5(2) 6_556 2
O4 Yb1 S1 O5 -72.3(2) . 2
O5 Yb1 S1 O5 93.2(4) . 2
O6 Yb1 S1 O5 -95.9(2) 2 2
N2 Yb1 S1 O5 -10.2(2) . 2
O1 Yb1 S1 Yb1 16.27(7) 6_566 2
O3 Yb1 S1 Yb1 94.26(8) 6_556 2
O1W Yb1 S1 Yb1 130.5(16) . 2
O2 Yb1 S1 Yb1 169.92(7) 6_556 2
O4 Yb1 S1 Yb1 -115.86(8) . 2
O5 Yb1 S1 Yb1 49.6(2) . 2
O6 Yb1 S1 Yb1 -139.50(17) 2 2
N2 Yb1 S1 Yb1 -53.73(8) . 2
O1 Yb1 O4 C5 -40.3(4) 6_566 .
O3 Yb1 O4 C5 -154.1(3) 6_556 .
O1W Yb1 O4 C5 -105.4(3) . .
O2 Yb1 O4 C5 167.0(4) 6_556 .
O5 Yb1 O4 C5 67.5(4) . .
O6 Yb1 O4 C5 89.1(3) 2 .
N2 Yb1 O4 C5 5.8(3) . .
S1 Yb1 O4 C5 77.6(3) . .
O6 S1 O6 Yb1 -129.38(16) 2 2
O5 S1 O6 Yb1 112.72(18) . 2
O5 S1 O6 Yb1 -7.3(2) 2 2
Yb1 S1 O6 Yb1 169.09(9) . 2
O1 Yb1 N2 C3 -24.1(4) 6_566 .
O3 Yb1 N2 C3 -10.2(5) 6_556 .
O1W Yb1 N2 C3 -99.3(4) . .
O2 Yb1 N2 C3 167.7(4) 6_556 .
O4 Yb1 N2 C3 -165.7(4) . .
O5 Yb1 N2 C3 52.3(4) . .
O6 Yb1 N2 C3 110.6(4) 2 .
S1 Yb1 N2 C3 80.9(4) . .
O1 Yb1 N2 C4 131.4(3) 6_566 .
O3 Yb1 N2 C4 145.3(3) 6_556 .
O1W Yb1 N2 C4 56.2(3) . .
O2 Yb1 N2 C4 -36.7(3) 6_556 .
O4 Yb1 N2 C4 -10.2(3) . .
O5 Yb1 N2 C4 -152.2(3) . .
O6 Yb1 N2 C4 -93.8(3) 2 .
S1 Yb1 N2 C4 -123.6(3) . .
O6 S1 O5 Yb1 130.65(17) . .
O6 S1 O5 Yb1 7.6(2) 2 .
O5 S1 O5 Yb1 -113.10(17) 2 .
Yb1 S1 O5 Yb1 -169.45(6) 2 .
O1 Yb1 O5 S1 146.4(2) 6_566 .
O3 Yb1 O5 S1 -134.5(2) 6_556 .
O1W Yb1 O5 S1 -173.79(18) . .
O2 Yb1 O5 S1 -65.0(2) 6_556 .
O4 Yb1 O5 S1 20.0(3) . .
O6 Yb1 O5 S1 -5.21(15) 2 .
N2 Yb1 O5 S1 74.05(19) . .
C3 N2 C4 C2 1.1(4) . .
Yb1 N2 C4 C2 -162.4(3) . .
C3 N2 C4 C5 177.7(4) . .
Yb1 N2 C4 C5 14.2(4) . .
Yb1 O4 C5 O3 -179.0(3) . .
Yb1 O4 C5 C4 -0.4(5) . .
C2 C4 C5 O3 -15.7(7) . .
N2 C4 C5 O3 168.6(4) . .
C2 C4 C5 O4 165.6(4) . .
N2 C4 C5 O4 -10.0(5) . .
C4 N2 C3 N1 -0.4(5) . .
Yb1 N2 C3 N1 156.4(3) . .
N2 C3 N1 C2 -0.4(5) . .
O4 C5 O3 Yb1 149.4(3) . 6
C4 C5 O3 Yb1 -29.2(7) . 6
N2 C4 C2 N1 -1.3(4) . .
C5 C4 C2 N1 -177.2(4) . .
N2 C4 C2 C1 167.9(4) . .
C5 C4 C2 C1 -8.0(8) . .
C3 N1 C2 C4 1.0(4) . .
C3 N1 C2 C1 -169.6(4) . .
O1 C1 C2 C4 -151.9(4) . .
O2 C1 C2 C4 25.8(6) . .
O1 C1 C2 N1 15.9(6) . .
O2 C1 C2 N1 -166.4(4) . .
O2 C1 O1 Yb1 129.8(8) . 6_565
C2 C1 O1 Yb1 -52.6(11) . 6_565
O1 C1 O2 Yb1 -153.8(3) . 6
C2 C1 O2 Yb1 28.6(6) . 6
